data_2010478
loop_
_publ_author_name
'Mukherjee, Monika'
'Mukherjee, Alok K.'
'Das, Sarbani'
'Mukherjee, Debabrata'
'Helliwell, Madeleine'

_publ_section_title
;
(+-)-7,7,9\b-Trimethyl-6(\aH)-cis-tricyclo[6.3.1.0^1,6^]dodecan-2-one.
;
_journal_name_full 'Acta Crystallographica Section C'
_journal_page_first 280
_journal_page_last 282
_journal_volume 51
_journal_year 1995
_chemical_formula_moiety 'C15 H24 O'
_chemical_formula_sum 'C15 H24 O'
_chemical_formula_weight 220.34
_space_group_IT_number 19
_symmetry_cell_setting orthorhombic
_symmetry_space_group_name_Hall 'P 2ac 2ab'
_symmetry_space_group_name_H-M 'P 21 21 21'
_cell_angle_alpha 90.00(3)
_cell_angle_beta 90.00(3)
_cell_angle_gamma 90.00(3)
_cell_formula_units_Z 4
_cell_length_a 9.958(3)
_cell_length_b 9.961(4)
_cell_length_c 12.978(6)
_cell_measurement_temperature 294(2)
_cell_volume 1287.3(9)
_diffrn_ambient_temperature 294(2)
_exptl_crystal_density_diffrn 1.137
_refine_ls_R_factor_obs 0.0502
_refine_ls_wR_factor_obs 0.1217
_cod_depositor_comments
;
The following automatic conversions were performed:
'_symmetry_cell_setting' value 'Orthorhombic' changed to 'orthorhombic'
according to '/home/saulius/struct/CIF-dictionaries/cif_core.dic'
dictionary named 'cif_core.dic' version 2.4.1 from 2010-06-29.

Automatic conversion script
Id: cif_fix_enum 1527 2010-12-29 10:47:43Z saulius 
;
_cod_database_code 2010478

loop_
_symmetry_equiv_pos_as_xyz
'x, y, z'
'-x+1/2, -y, z+1/2'
'x+1/2, -y+1/2, -z'
'-x, y+1/2, -z+1/2'

loop_
_atom_site_aniso_label
_atom_site_aniso_U_11
_atom_site_aniso_U_22
_atom_site_aniso_U_33
_atom_site_aniso_U_12
_atom_site_aniso_U_13
_atom_site_aniso_U_23
O1 0.074(2) 0.079(2) 0.074(2) -0.0115(15) -0.0073(15) 0.036(2)
C1 0.037(2) 0.040(2) 0.0402(14) 0.0007(13) 0.0006(12) 0.0006(13)
C2 0.052(2) 0.051(2) 0.044(2) 0.002(2) 0.004(2) 0.0060(15)
C3 0.065(3) 0.105(3) 0.057(2) -0.014(3) -0.023(2) 0.024(3)
C4 0.038(2) 0.107(4) 0.066(2) -0.008(2) -0.010(2) 0.007(3)
C5 0.039(2) 0.084(3) 0.057(2) 0.003(2) 0.003(2) 0.005(2)
C6 0.0364(15) 0.039(2) 0.0419(15) 0.0000(13) 0.0009(12) -0.0004(13)
C7 0.044(2) 0.049(2) 0.0406(15) -0.0056(15) 0.0000(13) -0.0025(14)
C8 0.048(2) 0.040(2) 0.0465(15) -0.0100(14) -0.0099(14) -0.0001(14)
C9 0.041(2) 0.053(2) 0.064(2) 0.001(2) -0.007(2) 0.013(2)
C10 0.046(2) 0.044(2) 0.073(2) 0.009(2) 0.004(2) -0.001(2)
C11 0.042(2) 0.056(2) 0.051(2) -0.001(2) 0.006(2) -0.011(2)
C12 0.047(2) 0.039(2) 0.050(2) -0.0063(15) 0.001(2) 0.0024(14)
C13 0.038(2) 0.087(3) 0.101(3) 0.002(2) -0.005(2) 0.013(3)
C14 0.075(3) 0.072(2) 0.054(2) 0.001(2) 0.006(2) -0.015(2)
C15 0.065(2) 0.067(2) 0.045(2) -0.014(2) -0.004(2) 0.011(2)

loop_
_atom_site_label
_atom_site_fract_x
_atom_site_fract_y
_atom_site_fract_z
_atom_site_U_iso_or_equiv
_atom_site_thermal_displace_type
_atom_site_calc_flag
_atom_site_refinement_flags
_atom_site_occupancy
_atom_site_disorder_group
_atom_site_type_symbol
O1 0.0535(3) 0.1891(3) -0.2387(2) 0.0756(9) Uani d . 1 . O
C1 0.0728(3) 0.0358(3) -0.0994(2) 0.0390(7) Uani d . 1 . C
C2 0.0021(4) 0.0987(3) -0.1903(2) 0.0491(8) Uani d . 1 . C
C3 -0.1324(5) 0.0417(6) -0.2210(3) 0.0758(13) Uani d . 1 . C
C4 -0.2199(4) -0.0062(6) -0.1333(3) 0.0701(12) Uani d . 1 . C
C5 -0.1646(4) 0.0368(5) -0.0290(3) 0.0598(10) Uani d . 1 . C
C6 -0.0236(3) -0.0186(3) -0.0147(2) 0.0390(7) Uani d . 1 . C
C7 0.0481(3) 0.0110(3) 0.0905(2) 0.0446(8) Uani d . 1 . C
C8 0.1922(3) 0.0537(3) 0.0566(2) 0.0449(8) Uani d . 1 . C
C9 0.2890(3) -0.0637(4) 0.0318(3) 0.0526(9) Uani d . 1 . C
C10 0.2338(4) -0.1533(3) -0.0541(3) 0.0547(9) Uani d . 1 . C
C11 0.1640(3) -0.0781(4) -0.1413(3) 0.0497(8) Uani d . 1 . C
C12 0.1641(4) 0.1329(3) -0.0415(3) 0.0452(8) Uani d . 1 . C
C13 0.4296(4) -0.0111(6) 0.0071(5) 0.0752(13) Uani d . 1 . C
C14 -0.0143(5) 0.1283(4) 0.1492(3) 0.0671(11) Uani d . 1 . C
C15 0.0432(4) -0.1097(4) 0.1624(3) 0.0590(10) Uani d . 1 . C
H31 -0.167(4) 0.099(4) -0.260(3) 0.073(11) Uiso d . 1 . H
H32 -0.109(7) -0.025(7) -0.274(5) 0.15(2) Uiso d . 1 . H
H41 -0.314(5) 0.025(4) -0.147(3) 0.090(13) Uiso d . 1 . H
H42 -0.226(6) -0.109(5) -0.136(4) 0.124(19) Uiso d . 1 . H
H51 -0.168(5) 0.145(4) -0.025(4) 0.091(13) Uiso d . 1 . H
H52 -0.220(4) -0.011(4) 0.027(3) 0.081(12) Uiso d . 1 . H
H6 -0.032(3) -0.113(3) -0.023(2) 0.037(7) Uiso d . 1 . H
H8 0.233(3) 0.112(3) 0.112(2) 0.047(8) Uiso d . 1 . H
H9 0.301(4) -0.120(4) 0.088(3) 0.065(10) Uiso d . 1 . H
H101 0.168(3) -0.212(3) -0.026(2) 0.055(9) Uiso d . 1 . H
H102 0.305(4) -0.209(4) -0.087(3) 0.079(12) Uiso d . 1 . H
H111 0.227(4) -0.039(4) -0.189(3) 0.065(10) Uiso d . 1 . H
H112 0.112(4) -0.146(4) -0.182(3) 0.067(10) Uiso d . 1 . H
H121 0.245(3) 0.156(3) -0.081(2) 0.036(7) Uiso d . 1 . H
H122 0.123(3) 0.222(4) -0.026(3) 0.062(10) Uiso d . 1 . H
H131 0.461(5) 0.050(5) 0.060(3) 0.096(14) Uiso d . 1 . H
H132 0.489(4) -0.077(4) 0.005(3) 0.092(14) Uiso d . 1 . H
H133 0.436(4) 0.047(4) -0.065(3) 0.082(12) Uiso d . 1 . H
H141 -0.110(4) 0.112(3) 0.168(3) 0.058(9) Uiso d . 1 . H
H142 -0.011(4) 0.218(4) 0.109(3) 0.077(11) Uiso d . 1 . H
H143 0.031(5) 0.124(4) 0.215(3) 0.088(13) Uiso d . 1 . H
H151 0.077(3) -0.190(3) 0.128(3) 0.053(9) Uiso d . 1 . H
H152 0.093(4) -0.095(4) 0.225(3) 0.062(10) Uiso d . 1 . H
H153 -0.048(4) -0.120(4) 0.186(3) 0.066(10) Uiso d . 1 . H

loop_
_geom_bond_atom_site_label_1
_geom_bond_atom_site_label_2
_geom_bond_site_symmetry_2
_geom_bond_distance
_geom_bond_publ_flag
O1 C2 . 1.210(5) yes
C1 C2 . 1.509(5) yes
C1 C12 . 1.526(6) yes
C1 C6 . 1.557(6) yes
C1 C11 . 1.552(6) yes
C2 C3 . 1.508(7) yes
C3 C4 . 1.511(8) yes
C4 C5 . 1.522(8) yes
C5 C6 . 1.520(6) yes
C6 C7 . 1.569(5) yes
C7 C15 . 1.522(6) yes
C7 C14 . 1.528(7) yes
C7 C8 . 1.560(6) yes
C8 C12 . 1.524(6) yes
C8 C9 . 1.549(6) yes
C9 C13 . 1.529(7) yes
C9 C10 . 1.530(7) yes
C10 C11 . 1.525(6) yes
C3 H31 . 0.84(7) no
C3 H32 . 0.99(7) no
C4 H41 . 1.00(7) no
C4 H42 . 1.03(9) no
C5 H51 . 1.08(6) no
C5 H52 . 1.03(5) no
C6 H6 . 0.94(4) no
C8 H8 . 1.01(5) no
C9 H9 . 0.93(6) no
C10 H101 . 0.95(4) no
C10 H102 . 0.99(6) no
C11 H111 . 0.97(6) no
C11 H112 . 1.00(6) no
C12 H121 . 0.98(5) no
C12 H122 . 1.00(6) no
C13 H131 . 0.97(6) no
C13 H132 . 0.88(8) no
C13 H133 . 1.11(6) no
C14 H141 . 0.99(6) no
C14 H142 . 1.03(6) no
C14 H143 . 0.97(7) no
C15 H151 . 0.98(5) no
C15 H152 . 0.96(6) no
C15 H153 . 0.97(6) no

loop_
_cod_related_entry_id
_cod_related_entry_database
_cod_related_entry_code
1 ChemSpider 21187442
